data_4127617
loop_
_publ_author_name
'Hu, Xirui'
'Musacchio, Andrew J.'
'Shen, Xingyu'
'Tao, Yujia'
'Maimone, Thomas J.'

_publ_section_title
;
 Allylative Approaches to the Synthesis of Complex Guaianolide
 Sesquiterpenes from Apiaceae and Asteraceae.
;
_journal_issue 37
_journal_name_full 'Journal of the American Chemical Society'
_journal_page_first 14904
_journal_page_last 14915
_journal_paper_doi 10.1021/jacs.9b08001
_journal_volume 141
_journal_year 2019
_chemical_absolute_configuration ad
_chemical_formula_sum 'C15 H26 O3'
_chemical_formula_weight 254.36
_chemical_name_common YJT_boariol_422
_space_group_crystal_system orthorhombic
_space_group_IT_number 19
_space_group_name_Hall 'P 2ac 2ab'
_space_group_name_H-M_alt 'P 21 21 21'
_symmetry_space_group_name_Hall 'P 2ac 2ab'
_symmetry_space_group_name_H-M 'P 21 21 21'
_atom_sites_solution_hydrogens geom
_atom_sites_solution_primary iterative
_atom_sites_solution_secondary difmap
_audit_creation_method SHELXL-2014/7
_cell_angle_alpha 90
_cell_angle_beta 90
_cell_angle_gamma 90
_cell_formula_units_Z 12
_cell_length_a 6.0670(3)
_cell_length_b 13.3231(7)
_cell_length_c 51.133(3)
_cell_measurement_reflns_used 9921
_cell_measurement_temperature 100(2)
_cell_measurement_theta_max 68.22
_cell_measurement_theta_min 3.46
_cell_volume 4133.1(4)
_computing_cell_refinement 'Bruker SAINT'
_computing_data_collection 'Bruker APEX2'
_computing_data_reduction 'Bruker SAINT'
_computing_molecular_graphics Mercury
_computing_publication_material WinGX
_computing_structure_refinement 'SHELXL-2014/7 (Sheldrick, 2014)'
_computing_structure_solution 'SHELXT (Sheldrick 2014)'
_diffrn_ambient_temperature 100(2)
_diffrn_detector_area_resol_mean 8.366
_diffrn_measured_fraction_theta_full 0.996
_diffrn_measured_fraction_theta_max 0.995
_diffrn_measurement_device_type 'Bruker APEX-II CCD'
_diffrn_measurement_method 'phi and omega scans'
_diffrn_radiation_type CuK\a
_diffrn_radiation_wavelength 1.54178
_diffrn_reflns_av_R_equivalents 0.1139
_diffrn_reflns_av_unetI/netI 0.0767
_diffrn_reflns_Laue_measured_fraction_full 0.996
_diffrn_reflns_Laue_measured_fraction_max 0.995
_diffrn_reflns_limit_h_max 5
_diffrn_reflns_limit_h_min -7
_diffrn_reflns_limit_k_max 16
_diffrn_reflns_limit_k_min -16
_diffrn_reflns_limit_l_max 61
_diffrn_reflns_limit_l_min -61
_diffrn_reflns_number 57920
_diffrn_reflns_point_group_measured_fraction_full 0.993
_diffrn_reflns_point_group_measured_fraction_max 0.990
_diffrn_reflns_theta_full 67.000
_diffrn_reflns_theta_max 68.350
_diffrn_reflns_theta_min 1.728
_diffrn_source 'microfocus rotating anode'
_exptl_absorpt_coefficient_mu 0.661
_exptl_absorpt_correction_T_max 0.753
_exptl_absorpt_correction_T_min 0.618
_exptl_absorpt_correction_type multi-scan
_exptl_absorpt_process_details SADABS
_exptl_crystal_colour Colourless
_exptl_crystal_density_diffrn 1.226
_exptl_crystal_description Rod
_exptl_crystal_F_000 1680
_exptl_crystal_size_max 0.080
_exptl_crystal_size_mid 0.020
_exptl_crystal_size_min 0.020
_refine_diff_density_max 0.773
_refine_diff_density_min -0.512
_refine_diff_density_rms 0.116
_refine_ls_abs_structure_details
;
 Flack x determined using 2239 quotients [(I+)-(I-)]/[(I+)+(I-)]
 (Parsons, Flack and Wagner, Acta Cryst. B69 (2013) 249-259).
;
_refine_ls_abs_structure_Flack 0.00(16)
_refine_ls_extinction_method none
_refine_ls_goodness_of_fit_ref 1.069
_refine_ls_hydrogen_treatment constr
_refine_ls_matrix_type full
_refine_ls_number_parameters 505
_refine_ls_number_reflns 7535
_refine_ls_number_restraints 0
_refine_ls_restrained_S_all 1.069
_refine_ls_R_factor_all 0.1198
_refine_ls_R_factor_gt 0.1102
_refine_ls_shift/su_max 0.000
_refine_ls_shift/su_mean 0.000
_refine_ls_structure_factor_coef Fsqd
_refine_ls_weighting_details 'w=1/[\s^2^(Fo^2^)+(0.1111P)^2^+25.8085P] where P=(Fo^2^+2Fc^2^)/3'
_refine_ls_weighting_scheme calc
_refine_ls_wR_factor_gt 0.2872
_refine_ls_wR_factor_ref 0.2935
_reflns_Friedel_coverage 0.721
_reflns_Friedel_fraction_full 0.989
_reflns_Friedel_fraction_max 0.983
_reflns_number_gt 6614
_reflns_number_total 7535
_reflns_threshold_expression 'I > 2\s(I)'
_cod_data_source_file ja9b08001_si_002.cif
_cod_data_source_block YJT_boariol_422
_cod_database_code 4127617
_shelx_shelxl_version_number 2014/7
_shelx_space_group_comment
;
The symmetry employed for this shelxl refinement is uniquely defined
by the following loop, which should always be used as a source of
symmetry information in preference to the above space-group names.
They are only intended as comments.
;
_shelx_estimated_absorpt_t_min 0.949
_shelx_estimated_absorpt_t_max 0.987

loop_
_space_group_symop_operation_xyz
'x, y, z'
'-x+1/2, -y, z+1/2'
'-x, y+1/2, -z+1/2'
'x+1/2, -y+1/2, -z'

loop_
_atom_site_label
_atom_site_type_symbol
_atom_site_fract_x
_atom_site_fract_y
_atom_site_fract_z
_atom_site_U_iso_or_equiv
_atom_site_adp_type
_atom_site_occupancy
_atom_site_site_symmetry_order
_atom_site_calc_flag
_atom_site_refinement_flags_posn
_atom_site_refinement_flags_adp
C1 C 0.1394(14) 0.5958(7) 0.57927(17) 0.0209(18) Uani 1 1 d . .
H1A H 0.1596 0.6437 0.5941 0.025 Uiso 1 1 calc R U
C2 C 0.0934(15) 0.4959(8) 0.59107(17) 0.028(2) Uani 1 1 d . .
H2A H -0.0465 0.4987 0.6010 0.034 Uiso 1 1 calc R U
H2B H 0.2132 0.4779 0.6033 0.034 Uiso 1 1 calc R U
C3 C 0.0761(15) 0.4155(7) 0.56933(18) 0.024(2) Uani 1 1 d . .
H3A H 0.0476 0.3495 0.5776 0.029 Uiso 1 1 calc R U
H3B H -0.0517 0.4316 0.5580 0.029 Uiso 1 1 calc R U
C4 C 0.2832(15) 0.4071(6) 0.55210(18) 0.0202(19) Uani 1 1 d . .
C5 C 0.4646(15) 0.3553(7) 0.56842(19) 0.026(2) Uani 1 1 d . .
H5A H 0.5371 0.4050 0.5796 0.040 Uiso 1 1 calc R U
H5B H 0.5736 0.3251 0.5567 0.040 Uiso 1 1 calc R U
H5C H 0.3983 0.3029 0.5793 0.040 Uiso 1 1 calc R U
C6 C 0.2265(18) 0.3391(7) 0.5289(2) 0.031(2) Uani 1 1 d . .
H6A H 0.2302 0.2683 0.5348 0.038 Uiso 1 1 calc R U
H6B H 0.0742 0.3540 0.5231 0.038 Uiso 1 1 calc R U
C7 C 0.3809(17) 0.3509(7) 0.5056(2) 0.032(2) Uani 1 1 d . .
H7A H 0.3094 0.3220 0.4899 0.038 Uiso 1 1 calc R U
H7B H 0.5170 0.3120 0.5090 0.038 Uiso 1 1 calc R U
C8 C 0.4445(15) 0.4613(7) 0.49985(17) 0.0226(19) Uani 1 1 d . .
H8A H 0.5451 0.4654 0.4844 0.027 Uiso 1 1 calc R U
C9 C 0.5541(14) 0.5058(6) 0.52412(15) 0.0153(16) Uani 1 1 d . .
H9A H 0.6184 0.5728 0.5207 0.018 Uiso 1 1 calc R U
H9B H 0.6683 0.4607 0.5314 0.018 Uiso 1 1 calc R U
C10 C 0.3472(13) 0.5117(6) 0.54180(14) 0.0126(15) Uani 1 1 d . .
C11 C 0.3582(14) 0.5973(6) 0.56328(16) 0.0164(17) Uani 1 1 d . .
C12 C 0.3949(15) 0.7000(6) 0.5519(2) 0.025(2) Uani 1 1 d . .
H12A H 0.3882 0.7502 0.5659 0.038 Uiso 1 1 calc R U
H12B H 0.2805 0.7142 0.5389 0.038 Uiso 1 1 calc R U
H12C H 0.5401 0.7025 0.5435 0.038 Uiso 1 1 calc R U
C13 C 0.2459(15) 0.5317(8) 0.49643(16) 0.025(2) Uani 1 1 d . .
C14 C 0.3096(16) 0.6315(8) 0.48524(19) 0.031(2) Uani 1 1 d . .
H14A H 0.1904 0.6799 0.4882 0.046 Uiso 1 1 calc R U
H14B H 0.3357 0.6246 0.4664 0.046 Uiso 1 1 calc R U
H14C H 0.4444 0.6554 0.4938 0.046 Uiso 1 1 calc R U
C15 C 0.0519(16) 0.4893(9) 0.48060(17) 0.033(2) Uani 1 1 d . .
H15A H -0.0030 0.4282 0.4891 0.050 Uiso 1 1 calc R U
H15B H 0.1013 0.4734 0.4628 0.050 Uiso 1 1 calc R U
H15C H -0.0665 0.5392 0.4798 0.050 Uiso 1 1 calc R U
C16 C 0.5513(14) 0.3869(7) 0.40963(15) 0.0180(17) Uani 1 1 d . .
H16 H 0.5318 0.3333 0.4231 0.022 Uiso 1 1 calc R U
C17 C 0.5965(15) 0.4840(7) 0.42362(16) 0.0215(19) Uani 1 1 d . .
H17A H 0.7364 0.4777 0.4335 0.026 Uiso 1 1 calc R U
H17B H 0.4771 0.4965 0.4364 0.026 Uiso 1 1 calc R U
C18 C 0.6127(14) 0.5733(6) 0.40513(16) 0.0191(18) Uani 1 1 d . .
H18A H 0.7429 0.5643 0.3937 0.023 Uiso 1 1 calc R U
H18B H 0.6363 0.6350 0.4156 0.023 Uiso 1 1 calc R U
C19 C 0.4058(14) 0.5879(6) 0.38772(16) 0.0162(17) Uani 1 1 d . .
C20 C 0.2205(14) 0.6294(6) 0.40468(18) 0.0202(18) Uani 1 1 d . .
H20A H 0.1674 0.5767 0.4165 0.030 Uiso 1 1 calc R U
H20B H 0.0992 0.6520 0.3935 0.030 Uiso 1 1 calc R U
H20C H 0.2757 0.6861 0.4150 0.030 Uiso 1 1 calc R U
C21 C 0.4644(16) 0.6659(6) 0.36654(17) 0.0219(18) Uani 1 1 d . .
H21A H 0.4594 0.7337 0.3744 0.026 Uiso 1 1 calc R U
H21B H 0.6174 0.6537 0.3606 0.026 Uiso 1 1 calc R U
C22 C 0.3110(15) 0.6636(7) 0.34276(18) 0.025(2) Uani 1 1 d . .
H22A H 0.3812 0.7007 0.3282 0.030 Uiso 1 1 calc R U
H22B H 0.1718 0.6984 0.3472 0.030 Uiso 1 1 calc R U
C23 C 0.2576(14) 0.5557(7) 0.33361(17) 0.0195(18) Uani 1 1 d . .
H23 H 0.1602 0.5566 0.3178 0.023 Uiso 1 1 calc R U
C24 C 0.1477(13) 0.4973(6) 0.35634(15) 0.0143(16) Uani 1 1 d . .
H24A H 0.0879 0.4319 0.3505 0.017 Uiso 1 1 calc R U
H24B H 0.0299 0.5369 0.3649 0.017 Uiso 1 1 calc R U
C25 C 0.3526(13) 0.4846(6) 0.37432(15) 0.0127(15) Uani 1 1 d . .
C26 C 0.3354(13) 0.3929(6) 0.39319(15) 0.0125(16) Uani 1 1 d . .
C27 C 0.3015(15) 0.2938(6) 0.37898(16) 0.0190(18) Uani 1 1 d . .
H27A H 0.3065 0.2385 0.3916 0.028 Uiso 1 1 calc R U
H27B H 0.4183 0.2848 0.3659 0.028 Uiso 1 1 calc R U
H27C H 0.1578 0.2942 0.3702 0.028 Uiso 1 1 calc R U
C28 C 0.4594(15) 0.4905(7) 0.32897(16) 0.0213(18) Uani 1 1 d . .
C29 C 0.6542(15) 0.5406(7) 0.31527(17) 0.0240(19) Uani 1 1 d . .
H29A H 0.6951 0.6018 0.3247 0.036 Uiso 1 1 calc R U
H29B H 0.6127 0.5578 0.2973 0.036 Uiso 1 1 calc R U
H29C H 0.7798 0.4943 0.3150 0.036 Uiso 1 1 calc R U
C30 C 0.4088(15) 0.3938(7) 0.31373(16) 0.0221(19) Uani 1 1 d . .
H30A H 0.5282 0.3453 0.3164 0.033 Uiso 1 1 calc R U
H30B H 0.3960 0.4092 0.2951 0.033 Uiso 1 1 calc R U
H30C H 0.2698 0.3650 0.3200 0.033 Uiso 1 1 calc R U
C31 C 0.0303(15) 0.5394(8) 0.25047(17) 0.025(2) Uani 1 1 d . .
H31 H 0.0538 0.5691 0.2682 0.030 Uiso 1 1 calc R U
C32 C -0.0188(16) 0.4294(8) 0.25408(18) 0.029(2) Uani 1 1 d . .
H32A H -0.1559 0.4211 0.2644 0.035 Uiso 1 1 calc R U
H32B H 0.1031 0.3968 0.2637 0.035 Uiso 1 1 calc R U
C33 C -0.0455(16) 0.3802(7) 0.22720(18) 0.026(2) Uani 1 1 d . .
H33A H -0.1701 0.4123 0.2179 0.031 Uiso 1 1 calc R U
H33B H -0.0819 0.3084 0.2296 0.031 Uiso 1 1 calc R U
C34 C 0.1645(15) 0.3892(6) 0.21027(18) 0.0191(18) Uani 1 1 d . .
C35 C 0.3499(17) 0.3229(7) 0.2215(2) 0.027(2) Uani 1 1 d . .
H35A H 0.4157 0.3563 0.2367 0.040 Uiso 1 1 calc R U
H35B H 0.4631 0.3123 0.2081 0.040 Uiso 1 1 calc R U
H35C H 0.2887 0.2580 0.2269 0.040 Uiso 1 1 calc R U
C36 C 0.1060(18) 0.3505(7) 0.1826(2) 0.032(2) Uani 1 1 d . .
H36A H 0.1119 0.2763 0.1828 0.039 Uiso 1 1 calc R U
H36B H -0.0479 0.3701 0.1786 0.039 Uiso 1 1 calc R U
C37 C 0.2545(19) 0.3885(9) 0.1603(2) 0.035(2) Uani 1 1 d . .
H37A H 0.3916 0.3483 0.1600 0.041 Uiso 1 1 calc R U
H37B H 0.1780 0.3786 0.1434 0.041 Uiso 1 1 calc R U
C38 C 0.3130(14) 0.4976(7) 0.16327(17) 0.0222(19) Uani 1 1 d . .
H38 H 0.4115 0.5203 0.1487 0.027 Uiso 1 1 calc R U
C39 C 0.4232(14) 0.5133(6) 0.18987(15) 0.0173(17) Uani 1 1 d . .
H39A H 0.5371 0.4618 0.1933 0.021 Uiso 1 1 calc R U
H39B H 0.4899 0.5809 0.1913 0.021 Uiso 1 1 calc R U
C40 C 0.2279(13) 0.5017(6) 0.20783(15) 0.0121(15) Uani 1 1 d . .
C41 C 0.2397(16) 0.5588(7) 0.23444(17) 0.0217(19) Uani 1 1 d . .
C42 C 0.2843(17) 0.6698(7) 0.23124(19) 0.028(2) Uani 1 1 d . .
H42A H 0.2913 0.7016 0.2485 0.042 Uiso 1 1 calc R U
H42B H 0.1656 0.7004 0.2210 0.042 Uiso 1 1 calc R U
H42C H 0.4250 0.6793 0.2222 0.042 Uiso 1 1 calc R U
C43 C 0.1140(15) 0.5672(7) 0.16608(17) 0.0223(19) Uani 1 1 d . .
C44 C 0.1743(16) 0.6767(7) 0.16230(19) 0.028(2) Uani 1 1 d . .
H44A H 0.0487 0.7190 0.1672 0.043 Uiso 1 1 calc R U
H44B H 0.2122 0.6885 0.1439 0.043 Uiso 1 1 calc R U
H44C H 0.3011 0.6933 0.1734 0.043 Uiso 1 1 calc R U
C45 C -0.0853(15) 0.5440(8) 0.14901(17) 0.026(2) Uani 1 1 d . .
H45A H -0.1482 0.4792 0.1542 0.040 Uiso 1 1 calc R U
H45B H -0.0397 0.5411 0.1306 0.040 Uiso 1 1 calc R U
H45C H -0.1962 0.5968 0.1512 0.040 Uiso 1 1 calc R U
O1 O -0.0409(10) 0.6324(5) 0.56422(13) 0.0250(14) Uani 1 1 d . .
H1 H -0.0040 0.6357 0.5484 0.037 Uiso 1 1 calc R U
O2 O 0.5260(10) 0.5771(5) 0.58159(12) 0.0235(14) Uani 1 1 d . .
H2 H 0.5609 0.5161 0.5808 0.035 Uiso 1 1 calc R U
O3 O 0.1736(9) 0.5440(4) 0.52369(10) 0.0146(12) Uani 1 1 d . .
O4 O 0.7384(10) 0.3599(5) 0.39343(11) 0.0197(13) Uani 1 1 d . .
H4 H 0.7046 0.3665 0.3776 0.030 Uiso 1 1 calc R U
O5 O 0.1668(10) 0.4084(4) 0.41185(11) 0.0172(12) Uani 1 1 d . .
H5 H 0.1664 0.3607 0.4226 0.026 Uiso 1 1 calc R U
O6 O 0.5294(9) 0.4638(4) 0.35559(10) 0.0146(12) Uani 1 1 d . .
O7 O -0.1566(12) 0.5916(6) 0.23856(13) 0.0331(16) Uani 1 1 d . .
H7 H -0.2618 0.5935 0.2492 0.050 Uiso 1 1 calc R U
O8 O 0.4164(10) 0.5158(5) 0.25007(12) 0.0235(14) Uani 1 1 d . .
H8 H 0.5034 0.5615 0.2547 0.035 Uiso 1 1 calc R U
O9 O 0.0491(9) 0.5514(4) 0.19330(11) 0.0149(12) Uani 1 1 d . .

loop_
_atom_site_aniso_label
_atom_site_aniso_U_11
_atom_site_aniso_U_22
_atom_site_aniso_U_33
_atom_site_aniso_U_23
_atom_site_aniso_U_13
_atom_site_aniso_U_12
C1 0.012(4) 0.031(5) 0.019(4) -0.009(3) 0.002(3) -0.004(4)
C2 0.017(5) 0.050(6) 0.018(4) 0.002(4) 0.002(3) -0.008(4)
C3 0.017(5) 0.024(4) 0.032(5) 0.018(4) -0.009(4) -0.011(4)
C4 0.019(5) 0.011(4) 0.031(4) 0.007(3) -0.013(4) -0.008(3)
C5 0.011(4) 0.032(5) 0.037(5) 0.013(4) -0.005(4) 0.009(4)
C6 0.032(6) 0.016(4) 0.046(6) -0.011(4) -0.005(5) 0.001(4)
C7 0.027(5) 0.026(5) 0.043(6) -0.014(4) -0.015(4) 0.011(4)
C8 0.016(4) 0.032(5) 0.019(4) -0.008(4) -0.001(3) 0.009(4)
C9 0.014(4) 0.017(4) 0.014(4) 0.003(3) -0.001(3) 0.005(3)
C10 0.016(4) 0.006(3) 0.016(4) 0.004(3) 0.000(3) -0.002(3)
C11 0.008(4) 0.018(4) 0.023(4) -0.008(3) -0.001(3) 0.001(3)
C12 0.020(5) 0.010(4) 0.046(6) -0.006(4) 0.001(4) -0.002(3)
C13 0.018(4) 0.038(5) 0.018(4) 0.005(4) -0.004(3) 0.014(4)
C14 0.020(5) 0.044(6) 0.029(5) 0.017(4) 0.006(4) 0.010(4)
C15 0.015(4) 0.066(7) 0.018(4) -0.007(4) 0.001(3) 0.010(5)
C16 0.007(4) 0.033(5) 0.014(4) 0.003(3) -0.001(3) 0.000(4)
C17 0.020(5) 0.029(5) 0.016(4) -0.001(3) -0.007(3) -0.005(4)
C18 0.016(4) 0.018(4) 0.022(4) -0.006(3) 0.003(3) -0.005(3)
C19 0.014(4) 0.011(4) 0.024(4) -0.003(3) 0.004(3) 0.001(3)
C20 0.014(4) 0.011(4) 0.035(5) -0.002(3) 0.008(4) 0.008(3)
C21 0.028(5) 0.013(4) 0.025(4) 0.004(3) -0.001(4) -0.003(4)
C22 0.016(4) 0.029(5) 0.030(5) 0.011(4) 0.000(4) 0.002(4)
C23 0.007(4) 0.028(5) 0.024(4) 0.006(4) -0.004(3) 0.003(3)
C24 0.009(4) 0.018(4) 0.016(4) -0.001(3) -0.003(3) 0.001(3)
C25 0.011(4) 0.008(4) 0.019(4) 0.000(3) 0.001(3) 0.002(3)
C26 0.008(4) 0.010(4) 0.019(4) 0.004(3) -0.001(3) 0.000(3)
C27 0.018(5) 0.016(4) 0.023(4) 0.003(3) -0.003(3) -0.001(3)
C28 0.021(4) 0.029(5) 0.014(4) 0.000(3) 0.000(3) -0.008(4)
C29 0.018(4) 0.036(5) 0.018(4) 0.009(4) -0.002(3) -0.004(4)
C30 0.022(5) 0.028(5) 0.017(4) -0.004(3) 0.001(4) -0.001(4)
C31 0.013(4) 0.045(6) 0.018(4) -0.004(4) 0.002(3) -0.008(4)
C32 0.020(5) 0.040(6) 0.028(5) 0.009(4) 0.005(4) -0.001(4)
C33 0.024(5) 0.022(4) 0.033(5) 0.008(4) -0.006(4) -0.018(4)
C34 0.020(4) 0.006(4) 0.032(4) 0.007(3) -0.001(4) 0.003(3)
C35 0.025(5) 0.015(4) 0.040(5) 0.006(4) -0.006(4) 0.000(4)
C36 0.033(6) 0.018(4) 0.045(6) -0.004(4) -0.016(5) 0.001(4)
C37 0.030(5) 0.042(6) 0.032(5) -0.010(4) -0.005(4) 0.010(5)
C38 0.017(4) 0.030(5) 0.020(4) 0.001(4) 0.003(3) 0.009(4)
C39 0.019(4) 0.018(4) 0.015(4) 0.002(3) 0.006(3) -0.003(3)
C40 0.007(4) 0.006(3) 0.023(4) 0.002(3) -0.001(3) -0.001(3)
C41 0.021(5) 0.024(5) 0.020(4) 0.001(4) -0.004(4) -0.005(4)
C42 0.031(5) 0.018(4) 0.035(5) -0.005(4) 0.003(4) -0.002(4)
C43 0.019(5) 0.024(5) 0.025(4) 0.006(4) 0.006(4) 0.003(4)
C44 0.021(5) 0.030(5) 0.034(5) 0.013(4) -0.002(4) -0.004(4)
C45 0.016(4) 0.046(6) 0.018(4) 0.001(4) -0.002(3) 0.000(4)
O1 0.014(3) 0.033(4) 0.028(3) -0.007(3) -0.001(3) 0.003(3)
O2 0.016(3) 0.030(3) 0.024(3) -0.007(3) -0.008(3) -0.001(3)
O3 0.012(3) 0.018(3) 0.014(3) 0.006(2) 0.006(2) 0.004(2)
O4 0.016(3) 0.025(3) 0.019(3) 0.001(2) 0.001(2) 0.003(3)
O5 0.014(3) 0.017(3) 0.021(3) 0.004(2) 0.005(2) 0.001(2)
O6 0.008(3) 0.022(3) 0.014(3) 0.000(2) -0.002(2) 0.002(2)
O7 0.029(4) 0.042(4) 0.029(3) -0.009(3) 0.006(3) 0.006(3)
O8 0.015(3) 0.032(4) 0.023(3) 0.001(3) -0.005(2) -0.004(3)
O9 0.012(3) 0.016(3) 0.017(3) 0.004(2) 0.003(2) 0.001(2)

loop_
_atom_type_symbol
_atom_type_description
_atom_type_scat_dispersion_real
_atom_type_scat_dispersion_imag
_atom_type_scat_source
C C 0.0181 0.0091 'International Tables Vol C Tables 4.2.6.8 and 6.1.1.4'
H H 0.0000 0.0000 'International Tables Vol C Tables 4.2.6.8 and 6.1.1.4'
O O 0.0492 0.0322 'International Tables Vol C Tables 4.2.6.8 and 6.1.1.4'

loop_
_geom_angle_atom_site_label_1
_geom_angle_atom_site_label_2
_geom_angle_atom_site_label_3
_geom_angle
O1 C1 C2 112.4(7)
O1 C1 C11 111.5(7)
C2 C1 C11 112.6(8)
O1 C1 H1A 106.6
C2 C1 H1A 106.6
C11 C1 H1A 106.6
C1 C2 C3 109.9(7)
C1 C2 H2A 109.7
C3 C2 H2A 109.7
C1 C2 H2B 109.7
C3 C2 H2B 109.7
H2A C2 H2B 108.2
C4 C3 C2 114.0(7)
C4 C3 H3A 108.8
C2 C3 H3A 108.8
C4 C3 H3B 108.8
C2 C3 H3B 108.8
H3A C3 H3B 107.7
C6 C4 C3 107.7(7)
C6 C4 C10 109.0(7)
C3 C4 C10 109.6(7)
C6 C4 C5 108.3(8)
C3 C4 C5 107.8(7)
C10 C4 C5 114.2(7)
C4 C5 H5A 109.5
C4 C5 H5B 109.5
H5A C5 H5B 109.5
C4 C5 H5C 109.5
H5A C5 H5C 109.5
H5B C5 H5C 109.5
C7 C6 C4 113.9(8)
C7 C6 H6A 108.8
C4 C6 H6A 108.8
C7 C6 H6B 108.8
C4 C6 H6B 108.8
H6A C6 H6B 107.7
C6 C7 C8 113.6(8)
C6 C7 H7A 108.8
C8 C7 H7A 108.8
C6 C7 H7B 108.8
C8 C7 H7B 108.8
H7A C7 H7B 107.7
C9 C8 C13 101.3(7)
C9 C8 C7 108.8(7)
C13 C8 C7 114.0(8)
C9 C8 H8A 110.8
C13 C8 H8A 110.8
C7 C8 H8A 110.8
C8 C9 C10 98.1(7)
C8 C9 H9A 112.1
C10 C9 H9A 112.1
C8 C9 H9B 112.1
C10 C9 H9B 112.1
H9A C9 H9B 109.8
O3 C10 C4 107.5(6)
O3 C10 C9 103.2(6)
C4 C10 C9 110.9(7)
O3 C10 C11 104.9(6)
C4 C10 C11 115.1(6)
C9 C10 C11 114.0(7)
O2 C11 C12 108.9(7)
O2 C11 C1 105.3(7)
C12 C11 C1 109.9(7)
O2 C11 C10 110.7(6)
C12 C11 C10 113.1(7)
C1 C11 C10 108.6(7)
C11 C12 H12A 109.5
C11 C12 H12B 109.5
H12A C12 H12B 109.5
C11 C12 H12C 109.5
H12A C12 H12C 109.5
H12B C12 H12C 109.5
O3 C13 C14 109.9(8)
O3 C13 C15 108.2(7)
C14 C13 C15 108.8(8)
O3 C13 C8 101.2(6)
C14 C13 C8 112.5(8)
C15 C13 C8 115.8(8)
C13 C14 H14A 109.5
C13 C14 H14B 109.5
H14A C14 H14B 109.5
C13 C14 H14C 109.5
H14A C14 H14C 109.5
H14B C14 H14C 109.5
C13 C15 H15A 109.5
C13 C15 H15B 109.5
H15A C15 H15B 109.5
C13 C15 H15C 109.5
H15A C15 H15C 109.5
H15B C15 H15C 109.5
O4 C16 C17 110.1(7)
O4 C16 C26 111.2(6)
C17 C16 C26 111.5(7)
O4 C16 H16 108.0
C17 C16 H16 108.0
C26 C16 H16 108.0
C16 C17 C18 112.9(7)
C16 C17 H17A 109.0
C18 C17 H17A 109.0
C16 C17 H17B 109.0
C18 C17 H17B 109.0
H17A C17 H17B 107.8
C17 C18 C19 113.7(7)
C17 C18 H18A 108.8
C19 C18 H18A 108.8
C17 C18 H18B 108.8
C19 C18 H18B 108.8
H18A C18 H18B 107.7
C20 C19 C21 109.0(7)
C20 C19 C18 108.4(7)
C21 C19 C18 107.5(7)
C20 C19 C25 114.5(7)
C21 C19 C25 109.3(7)
C18 C19 C25 107.8(6)
C19 C20 H20A 109.5
C19 C20 H20B 109.5
H20A C20 H20B 109.5
C19 C20 H20C 109.5
H20A C20 H20C 109.5
H20B C20 H20C 109.5
C22 C21 C19 113.8(7)
C22 C21 H21A 108.8
C19 C21 H21A 108.8
C22 C21 H21B 108.8
C19 C21 H21B 108.8
H21A C21 H21B 107.7
C21 C22 C23 112.7(7)
C21 C22 H22A 109.1
C23 C22 H22A 109.1
C21 C22 H22B 109.1
C23 C22 H22B 109.1
H22A C22 H22B 107.8
C28 C23 C22 114.2(7)
C28 C23 C24 100.2(7)
C22 C23 C24 109.3(7)
C28 C23 H23 110.9
C22 C23 H23 110.9
C24 C23 H23 110.9
C23 C24 C25 98.9(6)
C23 C24 H24A 112.0
C25 C24 H24A 112.0
C23 C24 H24B 112.0
C25 C24 H24B 112.0
H24A C24 H24B 109.7
O6 C25 C24 102.7(6)
O6 C25 C26 107.8(6)
C24 C25 C26 113.4(7)
O6 C25 C19 107.5(6)
C24 C25 C19 109.0(6)
C26 C25 C19 115.5(6)
O5 C26 C27 110.6(7)
O5 C26 C16 104.6(6)
C27 C26 C16 109.1(7)
O5 C26 C25 110.5(6)
C27 C26 C25 113.2(6)
C16 C26 C25 108.5(6)
C26 C27 H27A 109.5
C26 C27 H27B 109.5
H27A C27 H27B 109.5
C26 C27 H27C 109.5
H27A C27 H27C 109.5
H27B C27 H27C 109.5
O6 C28 C23 103.1(6)
O6 C28 C29 107.9(7)
C23 C28 C29 116.4(8)
O6 C28 C30 109.0(7)
C23 C28 C30 113.4(7)
C29 C28 C30 106.8(7)
C28 C29 H29A 109.5
C28 C29 H29B 109.5
H29A C29 H29B 109.5
C28 C29 H29C 109.5
H29A C29 H29C 109.5
H29B C29 H29C 109.5
C28 C30 H30A 109.5
C28 C30 H30B 109.5
H30A C30 H30B 109.5
C28 C30 H30C 109.5
H30A C30 H30C 109.5
H30B C30 H30C 109.5
O7 C31 C32 111.1(8)
O7 C31 C41 109.9(7)
C32 C31 C41 113.1(8)
O7 C31 H31 107.5
C32 C31 H31 107.5
C41 C31 H31 107.5
C31 C32 C33 109.1(8)
C31 C32 H32A 109.9
C33 C32 H32A 109.9
C31 C32 H32B 109.9
C33 C32 H32B 109.9
H32A C32 H32B 108.3
C32 C33 C34 112.5(8)
C32 C33 H33A 109.1
C34 C33 H33A 109.1
C32 C33 H33B 109.1
C34 C33 H33B 109.1
H33A C33 H33B 107.8
C35 C34 C33 110.4(7)
C35 C34 C36 108.6(7)
C33 C34 C36 107.3(8)
C35 C34 C40 113.7(7)
C33 C34 C40 108.9(7)
C36 C34 C40 107.7(7)
C34 C35 H35A 109.5
C34 C35 H35B 109.5
H35A C35 H35B 109.5
C34 C35 H35C 109.5
H35A C35 H35C 109.5
H35B C35 H35C 109.5
C37 C36 C34 115.7(8)
C37 C36 H36A 108.4
C34 C36 H36A 108.4
C37 C36 H36B 108.4
C34 C36 H36B 108.4
H36A C36 H36B 107.4
C38 C37 C36 112.5(8)
C38 C37 H37A 109.1
C36 C37 H37A 109.1
C38 C37 H37B 109.1
C36 C37 H37B 109.1
H37A C37 H37B 107.8
C37 C38 C43 114.1(8)
C37 C38 C39 108.9(8)
C43 C38 C39 100.3(7)
C37 C38 H38 111.0
C43 C38 H38 111.0
C39 C38 H38 111.0
C40 C39 C38 100.6(7)
C40 C39 H39A 111.6
C38 C39 H39A 111.6
C40 C39 H39B 111.6
C38 C39 H39B 111.6
H39A C39 H39B 109.4
O9 C40 C39 103.0(6)
O9 C40 C34 106.9(6)
C39 C40 C34 110.0(7)
O9 C40 C41 104.8(6)
C39 C40 C41 116.5(7)
C34 C40 C41 114.3(7)
O8 C41 C42 108.2(8)
O8 C41 C31 104.5(7)
C42 C41 C31 111.8(8)
O8 C41 C40 108.7(7)
C42 C41 C40 113.0(7)
C31 C41 C40 110.3(7)
C41 C42 H42A 109.5
C41 C42 H42B 109.5
H42A C42 H42B 109.5
C41 C42 H42C 109.5
H42A C42 H42C 109.5
H42B C42 H42C 109.5
O9 C43 C44 108.9(7)
O9 C43 C45 107.6(7)
C44 C43 C45 108.3(8)
O9 C43 C38 102.4(7)
C44 C43 C38 112.4(8)
C45 C43 C38 116.8(8)
C43 C44 H44A 109.5
C43 C44 H44B 109.5
H44A C44 H44B 109.5
C43 C44 H44C 109.5
H44A C44 H44C 109.5
H44B C44 H44C 109.5
C43 C45 H45A 109.5
C43 C45 H45B 109.5
H45A C45 H45B 109.5
C43 C45 H45C 109.5
H45A C45 H45C 109.5
H45B C45 H45C 109.5
C1 O1 H1 109.5
C11 O2 H2 109.5
C10 O3 C13 110.6(6)
C16 O4 H4 109.5
C26 O5 H5 109.5
C25 O6 C28 110.4(6)
C31 O7 H7 109.5
C41 O8 H8 109.5
C43 O9 C40 110.3(6)

loop_
_geom_bond_atom_site_label_1
_geom_bond_atom_site_label_2
_geom_bond_distance
C1 O1 1.424(11)
C1 C2 1.487(14)
C1 C11 1.559(11)
C1 H1A 1.0000
C2 C3 1.548(14)
C2 H2A 0.9900
C2 H2B 0.9900
C3 C4 1.538(13)
C3 H3A 0.9900
C3 H3B 0.9900
C4 C6 1.533(12)
C4 C10 1.540(10)
C4 C5 1.544(11)
C5 H5A 0.9800
C5 H5B 0.9800
C5 H5C 0.9800
C6 C7 1.520(15)
C6 H6A 0.9900
C6 H6B 0.9900
C7 C8 1.549(14)
C7 H7A 0.9900
C7 H7B 0.9900
C8 C9 1.527(11)
C8 C13 1.537(12)
C8 H8A 1.0000
C9 C10 1.549(11)
C9 H9A 0.9900
C9 H9B 0.9900
C10 O3 1.467(9)
C10 C11 1.584(10)
C11 O2 1.409(10)
C11 C12 1.503(12)
C12 H12A 0.9800
C12 H12B 0.9800
C12 H12C 0.9800
C13 O3 1.470(10)
C13 C14 1.499(14)
C13 C15 1.537(13)
C14 H14A 0.9800
C14 H14B 0.9800
C14 H14C 0.9800
C15 H15A 0.9800
C15 H15B 0.9800
C15 H15C 0.9800
C16 O4 1.451(10)
C16 C17 1.502(12)
C16 C26 1.558(11)
C16 H16 1.0000
C17 C18 1.523(12)
C17 H17A 0.9900
C17 H17B 0.9900
C18 C19 1.551(12)
C18 H18A 0.9900
C18 H18B 0.9900
C19 C20 1.523(11)
C19 C21 1.542(11)
C19 C25 1.571(10)
C20 H20A 0.9800
C20 H20B 0.9800
C20 H20C 0.9800
C21 C22 1.532(12)
C21 H21A 0.9900
C21 H21B 0.9900
C22 C23 1.547(13)
C22 H22A 0.9900
C22 H22B 0.9900
C23 C28 1.520(12)
C23 C24 1.549(11)
C23 H23 1.0000
C24 C25 1.555(11)
C24 H24A 0.9900
C24 H24B 0.9900
C25 O6 1.464(9)
C25 C26 1.561(10)
C26 O5 1.414(9)
C26 C27 1.521(11)
C27 H27A 0.9800
C27 H27B 0.9800
C27 H27C 0.9800
C28 O6 1.470(10)
C28 C29 1.527(12)
C28 C30 1.537(12)
C29 H29A 0.9800
C29 H29B 0.9800
C29 H29C 0.9800
C30 H30A 0.9800
C30 H30B 0.9800
C30 H30C 0.9800
C31 O7 1.463(12)
C31 C32 1.507(14)
C31 C41 1.533(12)
C31 H31 1.0000
C32 C33 1.531(13)
C32 H32A 0.9900
C32 H32B 0.9900
C33 C34 1.545(13)
C33 H33A 0.9900
C33 H33B 0.9900
C34 C35 1.541(12)
C34 C36 1.548(13)
C34 C40 1.553(10)
C35 H35A 0.9800
C35 H35B 0.9800
C35 H35C 0.9800
C36 C37 1.537(15)
C36 H36A 0.9900
C36 H36B 0.9900
C37 C38 1.504(15)
C37 H37A 0.9900
C37 H37B 0.9900
C38 C43 1.529(12)
C38 C39 1.530(11)
C38 H38 1.0000
C39 C40 1.507(11)
C39 H39A 0.9900
C39 H39B 0.9900
C40 O9 1.472(9)
C40 C41 1.560(11)
C41 O8 1.455(11)
C41 C42 1.512(12)
C42 H42A 0.9800
C42 H42B 0.9800
C42 H42C 0.9800
C43 O9 1.462(10)
C43 C44 1.517(13)
C43 C45 1.523(12)
C44 H44A 0.9800
C44 H44B 0.9800
C44 H44C 0.9800
C45 H45A 0.9800
C45 H45B 0.9800
C45 H45C 0.9800
O1 H1 0.8400
O2 H2 0.8400
O4 H4 0.8400
O5 H5 0.8400
O7 H7 0.8400
O8 H8 0.8400
